data_1528338
loop_
_publ_author_name
'Bartolomaes, T.'
'Lentz, D.'
'Neubert, I.'
'Roettger, M.'

_publ_section_title
;
 Synthese und Koordinationschemie von Diisocyanmethan
;
_journal_name_full 'Zeitschrift fuer Anorganische und Allgemeine Chemie'
_journal_page_first 863
_journal_page_last 871
_journal_volume 628
_journal_year 2002
_chemical_formula_sum 'C8 H2 Cr N2 O5'
_chemical_name_systematic 'Cr (C O)5 (C N C H2 N C)'
_space_group_IT_number 15
_symmetry_space_group_name_Hall '-C 2yc'
_symmetry_space_group_name_H-M 'C 1 2/c 1'
_cell_angle_alpha 90
_cell_angle_beta 134.62
_cell_angle_gamma 90
_cell_formula_units_Z 8
_cell_length_a 24.996
_cell_length_b 5.882
_cell_length_c 20.572
_cell_volume 2152.873
_citation_journal_id_ASTM ZAACAB
_cod_data_source_file Bartolomaes_ZAACAB_2002_1037.cif
_cod_data_source_block C8H2Cr1N2O5
_cod_original_formula_sum 'C8 H2 Cr1 N2 O5'
_cod_database_code 1528338

loop_
_symmetry_equiv_pos_as_xyz
x,y,z
-x,y,-z+1/2
-x,-y,-z
x,-y,z-1/2
x+1/2,y+1/2,z
-x+1/2,y+1/2,-z+1/2
-x+1/2,-y+1/2,-z
x+1/2,-y+1/2,z-1/2

loop_
_atom_site_label
_atom_site_type_symbol
_atom_site_fract_x
_atom_site_fract_y
_atom_site_fract_z
_atom_site_occupancy
_atom_site_U_iso_or_equiv
N2 N-3 0.2054 -0.3974 -0.2136 1 0.0
O2 O-2 0.4067 -0.0758 0.1751 1 0.0
C2 C+2 0.4071 0.0238 0.1281 1 0.0
C1 C+2 0.4896 0.3709 0.153 1 0.0
C6 C+2 0.3225 0.0202 -0.0548 1 0.0
C3 C+2 0.3376 0.3987 0.0332 1 0.0
O4 O-2 0.4024 0.4981 -0.0733 1 0.0
N1 N-3 0.2723 -0.0856 -0.1169 1 0.0
C5 C+2 0.4773 -0.003 0.0729 1 0.0
C8 C+2 0.2041 -0.5851 -0.2289 1 0.0
C7 C+4 0.2011 -0.1683 -0.1995 1 0.0
O3 O-2 0.2964 0.5151 0.0237 1 0.0
C4 C+2 0.4045 0.3843 -0.0271 1 0.0
O1 O-2 0.5403 0.4679 0.215 1 0.0
H2 H-1 0.1846 -0.0792 -0.2506 1 0.0
O5 O-2 0.5214 -0.1224 0.0892 1 0.0
Cr1 Cr 0.40734 0.20061 0.05176 1 0.0
H1 H-1 0.1643 -0.1505 -0.1965 1 0.0
